data_7709176
loop_
_publ_author_name
'Passadis, Stamatis S.'
'Hadjithoma, Sofia'
'Papanikolaou, Michael G.'
'Keramidas, Anastasios D.'
'Miras, Haralampos N.'
'Kabanos, Themistoklis A.'

_publ_section_title
;
 Acid/base responsive assembly/dis-assembly of a family of zirconium(IV)
 clusters with a cyclic imide-dioxime ligand.
;
_journal_issue 5
_journal_name_full 'Dalton transactions (Cambridge, England : 2003)'
_journal_page_first 1806
_journal_page_last 1818
_journal_paper_doi 10.1039/d1dt03641f
_journal_volume 51
_journal_year 2022
_chemical_formula_moiety '2(C42.93 H56 Cl1.20 K3.20 N24 O28.97 Zr5), 9(Cl0.10), 8(O0.50),'
_chemical_formula_sum 'C85.85 H112 Cl9.6 K8.6 N48 O69.94 Zr10'
_chemical_formula_weight 4524.33
_space_group_crystal_system monoclinic
_space_group_IT_number 14
_space_group_name_Hall '-P 2yn'
_space_group_name_H-M_alt 'P 1 21/n 1'
_atom_sites_solution_hydrogens geom
_atom_sites_solution_primary direct
_atom_sites_solution_secondary difmap
_audit_creation_method SHELXL-2018/3
_audit_update_record
;
2021-12-20 deposited with the CCDC.	2021-12-24 downloaded from the CCDC.
;
_cell_angle_alpha 90
_cell_angle_beta 91.042(4)
_cell_angle_gamma 90
_cell_formula_units_Z 2
_cell_length_a 14.456(4)
_cell_length_b 40.268(10)
_cell_length_c 14.682(4)
_cell_measurement_reflns_used 5303
_cell_measurement_temperature 150(2)
_cell_measurement_theta_max 26.266
_cell_measurement_theta_min 2.205
_cell_volume 8545(4)
_computing_cell_refinement 'Bruker SAINT'
_computing_data_collection 'Bruker APEX2'
_computing_data_reduction 'Bruker SAINT'
_computing_molecular_graphics 'Diamond 3.0'
_computing_publication_material WinGX'
_computing_structure_refinement 'SHELXL-2018/3 (Sheldrick, 2018)'
_computing_structure_solution 'SHELXT 2014/5 (Sheldrick, 2014)'
_diffrn_ambient_temperature 150(2)
_diffrn_measured_fraction_theta_full 1.000
_diffrn_measured_fraction_theta_max 1.000
_diffrn_measurement_device_type 'Bruker APEX-II CCD'
_diffrn_measurement_method '\f and \w scans'
_diffrn_radiation_type MoK\a
_diffrn_radiation_wavelength 0.71073
_diffrn_reflns_av_R_equivalents 0.0948
_diffrn_reflns_av_unetI/netI 0.0968
_diffrn_reflns_Laue_measured_fraction_full 1.000
_diffrn_reflns_Laue_measured_fraction_max 1.000
_diffrn_reflns_limit_h_max 17
_diffrn_reflns_limit_h_min -17
_diffrn_reflns_limit_k_max 49
_diffrn_reflns_limit_k_min -49
_diffrn_reflns_limit_l_max 18
_diffrn_reflns_limit_l_min -18
_diffrn_reflns_number 63187
_diffrn_reflns_point_group_measured_fraction_full 1.000
_diffrn_reflns_point_group_measured_fraction_max 1.000
_diffrn_reflns_theta_full 25.242
_diffrn_reflns_theta_max 26.000
_diffrn_reflns_theta_min 1.477
_diffrn_source 'fine-focus sealed tube'
_exptl_absorpt_coefficient_mu 1.042
_exptl_absorpt_correction_T_max 0.7445
_exptl_absorpt_correction_T_min 0.6850
_exptl_absorpt_correction_type empirical
_exptl_absorpt_process_details SADABS
_exptl_crystal_colour colourless
_exptl_crystal_density_diffrn 1.758
_exptl_crystal_description block
_exptl_crystal_F_000 4499
_exptl_crystal_size_max 0.200
_exptl_crystal_size_mid 0.180
_exptl_crystal_size_min 0.150
_refine_diff_density_max 1.021
_refine_diff_density_min -0.995
_refine_diff_density_rms 0.149
_refine_ls_extinction_method none
_refine_ls_goodness_of_fit_ref 1.020
_refine_ls_hydrogen_treatment constr
_refine_ls_matrix_type full
_refine_ls_number_parameters 1150
_refine_ls_number_reflns 16786
_refine_ls_number_restraints 106
_refine_ls_restrained_S_all 1.022
_refine_ls_R_factor_all 0.1086
_refine_ls_R_factor_gt 0.0581
_refine_ls_shift/su_max 0.003
_refine_ls_shift/su_mean 0.000
_refine_ls_structure_factor_coef Fsqd
_refine_ls_weighting_details 'w=1/[\s^2^(Fo^2^)+(0.0486P)^2^+47.5533P] where P=(Fo^2^+2Fc^2^)/3'
_refine_ls_weighting_scheme calc
_refine_ls_wR_factor_gt 0.1233
_refine_ls_wR_factor_ref 0.1508
_reflns_Friedel_coverage 0.000
_reflns_number_gt 10689
_reflns_number_total 16786
_reflns_threshold_expression 'I > 2\s(I)'
_cod_data_source_file d1dt03641f2.cif
_cod_data_source_block shelx_CCDC1
_cod_depositor_comments 'Adding full bibliography for 7709175--7709176.cif.'
_cod_original_sg_symbol_H-M 'P 21/n'
_cod_original_formula_sum 'C85.85 H112 Cl9.60 K8.60 N48 O69.94 Zr10'
_cod_database_code 7709176
_shelx_shelxl_version_number 2018/3
_shelx_space_group_comment
;
The symmetry employed for this shelxl refinement is uniquely defined
by the following loop, which should always be used as a source of
symmetry information in preference to the above space-group names.
They are only intended as comments.
;
_shelx_estimated_absorpt_t_min 0.819
_shelx_estimated_absorpt_t_max 0.859

loop_
_space_group_symop_operation_xyz
'x, y, z'
'-x+1/2, y+1/2, -z+1/2'
'-x, -y, -z'
'x-1/2, -y-1/2, z-1/2'

loop_
_atom_site_label
_atom_site_type_symbol
_atom_site_fract_x
_atom_site_fract_y
_atom_site_fract_z
_atom_site_U_iso_or_equiv
_atom_site_adp_type
_atom_site_occupancy
_atom_site_site_symmetry_order
_atom_site_calc_flag
_atom_site_refinement_flags_posn
_atom_site_refinement_flags_adp
_atom_site_refinement_flags_occupancy
_atom_site_disorder_assembly
_atom_site_disorder_group
C1 C 0.4293(4) 0.42252(17) 0.5396(4) 0.0162(15) Uani 1 1 d . . . A 1
C2 C 0.4732(5) 0.45477(19) 0.5114(5) 0.0261(17) Uani 1 1 d . . . A 1
H2A H 0.526428 0.459841 0.552353 0.031 Uiso 1 1 calc R U . A 1
H2B H 0.427719 0.473044 0.516248 0.031 Uiso 1 1 calc R U . A 1
C3 C 0.5059(5) 0.4521(2) 0.4130(5) 0.034(2) Uani 1 1 d . . . A 1
H3A H 0.451700 0.450414 0.371104 0.041 Uiso 1 1 calc R U . A 1
H3B H 0.541029 0.472314 0.396931 0.041 Uiso 1 1 calc R U . A 1
C4 C 0.5668(5) 0.4218(2) 0.4026(5) 0.037(2) Uani 1 1 d . . . A 1
H4A H 0.580800 0.418492 0.337480 0.044 Uiso 1 1 calc R U . A 1
H4B H 0.625916 0.425209 0.436355 0.044 Uiso 1 1 calc R U . A 1
C5 C 0.5188(5) 0.3918(2) 0.4386(5) 0.0268(18) Uani 1 1 d . . . A 1
C6 C 0.2648(5) 0.30744(19) 0.4051(5) 0.0232(17) Uani 1 1 d . . . A 1
C7 C 0.2244(7) 0.2804(2) 0.3459(7) 0.052(3) Uani 1 1 d . . . A 1
H7A H 0.162172 0.287157 0.323347 0.063 Uiso 1 1 calc R U . A 1
H7B H 0.264119 0.276868 0.292592 0.063 Uiso 1 1 calc R U . A 1
C8 C 0.2177(9) 0.2507(3) 0.3964(8) 0.036(3) Uani 0.7 1 d . . P A 1
H8A H 0.199832 0.232482 0.354184 0.043 Uiso 0.7 1 calc R U P A 1
H8B H 0.167589 0.253122 0.440930 0.043 Uiso 0.7 1 calc R U P A 1
C9 C 0.3085(5) 0.24037(19) 0.4488(6) 0.0299(19) Uani 1 1 d . . . A 1
H9A H 0.294463 0.223239 0.494857 0.036 Uiso 1 1 calc R U . A 1
H9B H 0.353290 0.230911 0.405639 0.036 Uiso 1 1 calc R U . A 1
C10 C 0.3494(5) 0.27033(18) 0.4945(5) 0.0201(16) Uani 1 1 d . . . A 1
C11 C -0.0747(5) 0.38006(18) 0.4265(4) 0.0196(15) Uani 1 1 d . . . A 1
C12 C -0.1182(6) 0.35286(19) 0.3717(6) 0.033(2) Uani 1 1 d . . . A 1
H12A H -0.084816 0.350067 0.313966 0.040 Uiso 1 1 calc R U . A 1
H12B H -0.183307 0.358646 0.356677 0.040 Uiso 1 1 calc R U . A 1
C13 C -0.1150(6) 0.3208(2) 0.4254(6) 0.035(2) Uani 1 1 d . . . A 1
H13A H -0.135861 0.302218 0.385736 0.043 Uiso 1 1 calc R U . A 1
H13B H -0.157798 0.322277 0.477060 0.043 Uiso 1 1 calc R U . A 1
C14 C -0.0176(5) 0.31362(18) 0.4614(5) 0.0281(18) Uani 1 1 d . . . A 1
H14A H -0.018685 0.294367 0.503347 0.034 Uiso 1 1 calc R U . A 1
H14B H 0.023257 0.308078 0.410183 0.034 Uiso 1 1 calc R U . A 1
C15 C 0.0190(5) 0.34344(17) 0.5107(4) 0.0180(15) Uani 1 1 d . . . A 1
C16 C -0.0832(5) 0.45409(17) 0.7041(4) 0.0160(15) Uani 1 1 d . . . A 1
C17 C -0.1344(4) 0.48075(17) 0.7526(4) 0.0178(15) Uani 1 1 d . . . A 1
H17A H -0.159669 0.471993 0.810083 0.021 Uiso 1 1 calc R U . A 1
H17B H -0.186575 0.488880 0.714082 0.021 Uiso 1 1 calc R U . A 1
C18 C -0.0670(5) 0.50888(18) 0.7728(5) 0.0229(16) Uani 1 1 d . . . A 1
H18A H -0.017310 0.500952 0.814718 0.027 Uiso 1 1 calc R U . A 1
H18B H -0.099752 0.527337 0.802982 0.027 Uiso 1 1 calc R U . A 1
C19 C -0.0248(5) 0.52126(17) 0.6843(4) 0.0181(15) Uani 1 1 d . . . A 1
H19A H -0.072675 0.532669 0.646761 0.022 Uiso 1 1 calc R U . A 1
H19B H 0.025268 0.537349 0.698284 0.022 Uiso 1 1 calc R U . A 1
C20 C 0.0135(5) 0.49226(16) 0.6324(4) 0.0155(15) Uani 1 1 d . . . A 1
C21 C 0.4396(5) 0.48616(18) 0.8757(5) 0.0203(16) Uani 1 1 d . . . A 1
C22 C 0.4788(5) 0.51829(18) 0.8439(5) 0.0268(17) Uani 1 1 d . . . A 1
H22A H 0.477581 0.534753 0.893949 0.032 Uiso 1 1 calc R U . A 1
H22B H 0.440831 0.526986 0.792452 0.032 Uiso 1 1 calc R U . A 1
C23 C 0.5773(5) 0.51324(19) 0.8138(5) 0.0278(18) Uani 1 1 d . . . A 1
H23A H 0.617586 0.508866 0.867729 0.033 Uiso 1 1 calc R U . A 1
H23B H 0.599619 0.533710 0.783993 0.033 Uiso 1 1 calc R U . A 1
C24 C 0.5833(5) 0.48417(18) 0.7475(5) 0.0233(17) Uani 1 1 d . . . A 1
H24A H 0.556392 0.490869 0.687834 0.028 Uiso 1 1 calc R U . A 1
H24B H 0.649155 0.478485 0.738466 0.028 Uiso 1 1 calc R U . A 1
C25 C 0.5336(4) 0.45437(18) 0.7813(4) 0.0179(15) Uani 1 1 d . . . A 1
C26 C 0.4310(4) 0.33051(18) 0.9064(5) 0.0189(15) Uani 1 1 d . . . A 1
C27 C 0.4697(5) 0.29781(19) 0.9378(5) 0.0266(18) Uani 1 1 d . . . A 1
H27A H 0.471408 0.282088 0.886047 0.032 Uiso 1 1 calc R U . A 1
H27B H 0.429869 0.288224 0.985266 0.032 Uiso 1 1 calc R U . A 1
C28 C 0.5681(7) 0.3033(3) 0.9767(7) 0.028(3) Uani 0.7 1 d . . P A 1
H28A H 0.589869 0.282544 1.006387 0.034 Uiso 0.7 1 calc R U P A 1
H28B H 0.610216 0.308248 0.926070 0.034 Uiso 0.7 1 calc R U P A 1
C29 C 0.5725(6) 0.3301(2) 1.0423(6) 0.053(3) Uani 1 1 d . . . A 1
H29A H 0.638099 0.335132 1.057181 0.063 Uiso 1 1 calc R U . A 1
H29B H 0.542326 0.323039 1.099041 0.063 Uiso 1 1 calc R U . A 1
C30 C 0.5268(5) 0.3605(2) 1.0075(5) 0.0314(19) Uani 1 1 d . . . A 1
C31 C 0.1000(5) 0.2599(2) 0.9163(6) 0.033(2) Uani 1 1 d . . . A 1
C32 C 0.1403(6) 0.2284(2) 0.9589(8) 0.056(3) Uani 1 1 d D U . A 1
H32A H 0.150982 0.211631 0.911002 0.068 Uiso 1 1 calc R U . A 1
H32B H 0.096319 0.219071 1.002969 0.068 Uiso 1 1 calc R U . A 1
C34 C 0.2317(6) 0.2654(3) 1.0646(8) 0.060(3) Uani 1 1 d D . . A 1
H34A H 0.295805 0.270844 1.084149 0.072 Uiso 1 1 calc R U . A 1
H34B H 0.195185 0.260855 1.119678 0.072 Uiso 1 1 calc R U . A 1
C35 C 0.1901(5) 0.2939(2) 1.0126(6) 0.040(2) Uani 1 1 d . . . A 1
C37 C -0.1103(5) 0.40388(19) 1.0654(5) 0.0239(17) Uani 1 1 d . . . A 1
H37A H -0.121269 0.396808 1.128852 0.029 Uiso 1 1 calc R U . A 1
H37B H -0.170859 0.409295 1.036418 0.029 Uiso 1 1 calc R U . A 1
C38 C -0.0478(5) 0.43462(18) 1.0652(5) 0.0241(17) Uani 1 1 d . . . A 1
H38A H -0.081416 0.453817 1.090672 0.029 Uiso 1 1 calc R U . A 1
H38B H 0.007760 0.430510 1.103959 0.029 Uiso 1 1 calc R U . A 1
C39 C -0.0191(5) 0.44236(18) 0.9693(5) 0.0241(17) Uani 1 1 d . . . A 1
H39A H -0.073682 0.449672 0.932900 0.029 Uiso 1 1 calc R U . A 1
H39B H 0.026571 0.460683 0.970306 0.029 Uiso 1 1 calc R U . A 1
C40 C 0.0224(4) 0.41244(17) 0.9263(4) 0.0160(15) Uani 1 1 d . . . A 1
Cl5 Cl 0.73323(14) 0.47634(5) 0.53300(14) 0.0343(5) Uani 1 1 d . U . B 1
Cl1 Cl 0.16230(12) 0.27203(4) 0.63852(12) 0.0226(4) Uani 1 1 d . U . C 1
K3 K 0.2877(2) 0.54300(8) 1.04107(17) 0.0515(7) Uani 0.85 1 d . . P A 1
K4 K -0.19491(19) 0.30442(8) 0.7006(2) 0.0492(9) Uani 0.7 1 d . . P D 1
Cl4 Cl 0.8245(2) 0.51905(9) 1.1874(3) 0.0603(10) Uani 0.75 1 d . U P E 1
K10 K 0.7908(2) 0.45267(10) 1.2641(2) 0.0220(8) Uani 0.5 1 d . . P E 1
Cl2 Cl 0.6629(2) 0.32960(8) 1.27059(19) 0.0354(7) Uani 0.65 1 d . U P F 2
K7 K -0.00162(16) 0.27073(6) 1.22796(16) 0.0609(7) Uani 1 1 d . . . G 1
Cl3 Cl 0.3473(7) 0.3409(3) 1.1684(7) 0.100(4) Uani 0.4 1 d . U P H 1
K9 K 0.2236(3) 0.42869(10) 1.1700(3) 0.0576(10) Uani 0.6 1 d . . P A 1
N2 N -0.0081(4) 0.37449(13) 0.4926(3) 0.0148(12) Uani 1 1 d . . . A 1
N3 N -0.0974(4) 0.41119(15) 0.4168(4) 0.0212(13) Uani 1 1 d . . . A 1
N4 N 0.0776(4) 0.49521(14) 0.5716(4) 0.0168(12) Uani 1 1 d . . . A 1
N5 N -0.0146(4) 0.46056(14) 0.6453(3) 0.0151(12) Uani 1 1 d . . . A 1
N6 N -0.1013(4) 0.42282(14) 0.7148(4) 0.0188(13) Uani 1 1 d . . . A 1
N7 N 0.3255(4) 0.30184(14) 0.4738(4) 0.0157(12) Uani 1 1 d . . . A 1
N8 N 0.4106(4) 0.26841(15) 0.5604(4) 0.0227(14) Uani 1 1 d . . . A 1
N9 N 0.2422(4) 0.33861(16) 0.3943(4) 0.0254(15) Uani 1 1 d . . . A 1
N10 N 0.5365(4) 0.36260(18) 0.4100(4) 0.0337(17) Uani 1 1 d . . . A 1
N11 N 0.4532(4) 0.39318(14) 0.5041(4) 0.0187(13) Uani 1 1 d . . . A 1
N12 N 0.3653(4) 0.42156(14) 0.6010(3) 0.0155(12) Uani 1 1 d . . . A 1
N13 N 0.5525(4) 0.42464(15) 0.7532(4) 0.0205(13) Uani 1 1 d . . . A 1
N14 N 0.4654(4) 0.45604(14) 0.8424(4) 0.0181(13) Uani 1 1 d . . . A 1
N15 N 0.3769(4) 0.48409(15) 0.9374(4) 0.0220(14) Uani 1 1 d . . . A 1
N16 N 0.5456(4) 0.38987(18) 1.0368(4) 0.0331(17) Uani 1 1 d . . . A 1
N17 N 0.4602(4) 0.35976(15) 0.9407(4) 0.0199(13) Uani 1 1 d . . . A 1
N18 N 0.3654(4) 0.33193(14) 0.8448(4) 0.0172(13) Uani 1 1 d . . . A 1
N19 N 0.2116(4) 0.32369(18) 1.0335(5) 0.0369(18) Uani 1 1 d . . . A 1
N20 N 0.1274(4) 0.29020(15) 0.9440(4) 0.0247(15) Uani 1 1 d . . . A 1
N21 N 0.0378(4) 0.26047(14) 0.8519(4) 0.0262(15) Uani 1 1 d . . . A 1
N22 N 0.0817(4) 0.34057(13) 0.5747(4) 0.0171(13) Uani 1 1 d . . . A 1
N24 N -0.0024(4) 0.38121(14) 0.9489(3) 0.0168(13) Uani 1 1 d . . . A 1
N25 N 0.0855(4) 0.41453(14) 0.8639(4) 0.0181(13) Uani 1 1 d . . . A 1
O1 O 0.3310(3) 0.39064(11) 0.6219(3) 0.0132(10) Uani 1 1 d . . . A 1
O2 O 0.4905(4) 0.33595(14) 0.4479(4) 0.0336(13) Uani 1 1 d . . . A 1
O3 O 0.4420(3) 0.29741(12) 0.5981(3) 0.0211(11) Uani 1 1 d . . . A 1
O4 O 0.2840(3) 0.36135(12) 0.4517(3) 0.0210(11) Uani 1 1 d . . . A 1
O5 O 0.4995(3) 0.39923(12) 0.7886(3) 0.0209(11) Uani 1 1 d . . . A 1
O6 O 0.3434(3) 0.45323(12) 0.9586(3) 0.0225(11) Uani 1 1 d . . . A 1
O7 O 0.1069(3) 0.46673(11) 0.5298(3) 0.0179(10) Uani 1 1 d . . . A 1
O8 O -0.0493(3) 0.40055(11) 0.6654(3) 0.0161(10) Uani 1 1 d . . . A 1
O9 O -0.0521(3) 0.43427(11) 0.4693(3) 0.0200(11) Uani 1 1 d . . . A 1
O10 O 0.1127(3) 0.36954(10) 0.6160(3) 0.0136(10) Uani 1 1 d . . . A 1
O11 O 0.1181(3) 0.38486(11) 0.8291(3) 0.0143(10) Uani 1 1 d . . . A 1
O12 O -0.0409(3) 0.32175(12) 0.9794(3) 0.0242(11) Uani 1 1 d . . . A 1
O13 O 0.1671(3) 0.34834(13) 0.9844(3) 0.0287(13) Uani 1 1 d . . . A 1
O14 O 0.0082(3) 0.29067(12) 0.8193(3) 0.0217(11) Uani 1 1 d . . . A 1
O16 O 0.4961(3) 0.41609(13) 1.0033(3) 0.0310(13) Uani 1 1 d . . . A 1
O17 O 0.1585(3) 0.42206(11) 0.6719(3) 0.0141(10) Uani 1 1 d . . . A 1
O18 O 0.1627(3) 0.41122(11) 0.4690(3) 0.0198(11) Uani 1 1 d . . . A 1
O19 O 0.2894(3) 0.41848(11) 0.7959(3) 0.0163(10) Uani 1 1 d . . . A 1
O20 O 0.2908(3) 0.39481(13) 0.9932(3) 0.0253(12) Uani 1 1 d . . . A 1
O21 O 0.3347(3) 0.36359(11) 0.8226(3) 0.0143(10) Uani 1 1 d . . . A 1
O22 O -0.0426(3) 0.34845(11) 0.7745(3) 0.0179(10) Uani 1 1 d . U . . .
O23 O 0.1629(3) 0.33237(11) 0.7780(3) 0.0139(10) Uani 1 1 d . . . A 1
O24 O 0.2833(3) 0.33637(11) 0.6482(3) 0.0144(10) Uani 1 1 d . . . A 1
O25 O 0.4922(3) 0.35227(12) 0.6624(3) 0.0187(11) Uani 1 1 d . . . A 1
O26 O 0.3173(4) 0.26787(13) 0.7911(3) 0.0327(13) Uani 1 1 d . . . I 1
O27 O -0.0522(5) 0.2539(2) 0.6303(4) 0.066(2) Uani 1 1 d . . . D 1
O31 O -0.1752(5) 0.31145(17) 1.1566(4) 0.060(2) Uani 1 1 d . . . G 1
Cl2A Cl 0.6733(8) 0.3982(3) 1.1700(6) 0.058(3) Uani 0.25 1 d . U P J 2
O35 O -0.0364(5) 0.20343(19) 0.7708(6) 0.087(3) Uani 1 1 d . . . K 1
O36 O 0.3211(8) 0.4846(3) 0.6512(9) 0.027(3) Uiso 0.5 1 d . . P L 1
O37 O 0.2700(4) 0.45257(14) 0.3835(4) 0.0419(15) Uani 1 1 d . . . M 1
O38 O 0.5908(4) 0.30485(14) 0.7415(3) 0.0351(14) Uani 1 1 d . . . N 1
O39 O 0.1927(9) 0.4621(5) 1.0612(10) 0.083(6) Uani 0.5 1 d . U P O 2
Zr1 Zr 0.22404(4) 0.37718(2) 0.72311(4) 0.01018(14) Uani 1 1 d . . . A 1
Zr2 Zr 0.05153(4) 0.41913(2) 0.56886(4) 0.01247(15) Uani 1 1 d . . . A 1
Zr3 Zr 0.38906(4) 0.34456(2) 0.55095(4) 0.01360(15) Uani 1 1 d . . . A 1
Zr4 Zr 0.39881(4) 0.40924(2) 0.89346(4) 0.01611(16) Uani 1 1 d . . . A 1
Zr5 Zr 0.06073(4) 0.33562(2) 0.88225(4) 0.01350(15) Uani 1 1 d . . . A 1
O40B O 0.0900(16) 0.3446(6) 0.2769(16) 0.049(5) Uiso 0.273(15) 1 d D U . P 1
C43B C 0.163(3) 0.3644(11) 0.244(3) 0.053(5) Uiso 0.23(2) 1 d D U . P 1
O39B O 0.1598(6) 0.4873(2) 1.0149(6) 0.017(2) Uani 0.5 1 d . . P A 1
C33A C 0.2316(10) 0.2370(3) 1.0074(8) 0.052(4) Uani 0.7 1 d D . P A 1
H33A H 0.250902 0.217641 1.044606 0.062 Uiso 0.7 1 calc R U P A 1
H33B H 0.279133 0.240336 0.960544 0.062 Uiso 0.7 1 calc R U P A 1
N23 N -0.0845(4) 0.34554(15) 1.0304(4) 0.0221(14) Uani 1 1 d . . . A 1
C36A C -0.0656(4) 0.37660(19) 1.0147(4) 0.0201(16) Uani 1 1 d . . . A 1
Cl2C Cl 0.6655(4) 0.3788(3) 1.2275(5) 0.101(3) Uani 0.45 1 d . U P E 1
O36B O 0.2793(8) 0.4819(3) 0.6462(7) 0.021(2) Uani 0.5 1 d . . P Q 2
C33B C 0.1627(19) 0.2295(7) 1.0417(18) 0.028(6) Uiso 0.3 1 d . . P R 2
Cl3A Cl 0.418(3) 0.3975(11) 1.203(3) 0.107(12) Uiso 0.1 1 d . . P S 4
K9A K 0.2504(14) 0.4277(5) 1.2363(15) 0.115(6) Uiso 0.2 1 d . . P O 2
K9B K 0.378(3) 0.3843(10) 1.269(3) 0.112(12) Uiso 0.1 1 d . . P T 3
Cl3B Cl 0.3458(10) 0.3589(2) 1.1777(9) 0.016(2) Uani 0.2 1 d . U P O 2
C43 C 0.0792(9) 0.3609(4) 0.2012(8) 0.055(3) Uani 0.7 1 d D U P U 2
H43A H 0.017832 0.371149 0.196132 0.082 Uiso 0.7 1 calc R U P U 2
H43B H 0.072609 0.336694 0.203646 0.082 Uiso 0.7 1 calc R U P U 2
H43C H 0.115736 0.367032 0.148250 0.082 Uiso 0.7 1 calc R U P U 2
O40 O 0.1223(8) 0.3716(3) 0.2777(6) 0.053(2) Uani 0.7 1 d D U P U 2
H40 H 0.144741 0.390560 0.268608 0.080 Uiso 0.7 1 calc R U P U 2
C41 C 0.7178(8) 0.3816(3) 0.5929(7) 0.070(3) Uani 1 1 d . . . V 2
H41A H 0.712280 0.378371 0.526843 0.105 Uiso 1 1 calc R U . V 2
H41B H 0.691184 0.362459 0.624166 0.105 Uiso 1 1 calc R U . V 2
H41C H 0.783257 0.383807 0.610433 0.105 Uiso 1 1 calc R U . V 2
O28 O -0.2226(4) 0.40219(14) 0.8409(4) 0.0438(16) Uani 1 1 d . . . W 1
C42 C -0.2691(7) 0.3716(2) 0.8595(7) 0.055(3) Uani 1 1 d . U . W 1
H42A H -0.261198 0.366073 0.924123 0.083 Uiso 1 1 calc R U . W 1
H42B H -0.242809 0.353857 0.822320 0.083 Uiso 1 1 calc R U . W 1
H42C H -0.335151 0.373969 0.844622 0.083 Uiso 1 1 calc R U . W 1
O30 O 0.6687(4) 0.41140(15) 0.6182(4) 0.0447(16) Uani 1 1 d . . . V 2
H30 H 0.696939 0.428110 0.598692 0.067 Uiso 1 1 calc R U . V 2
C8B C 0.2765(18) 0.2468(7) 0.3588(17) 0.026(6) Uani 0.3 1 d . . P X 2
C28B C 0.522(2) 0.3000(8) 1.028(2) 0.043(8) Uiso 0.3 1 d . . P Y 2
K3B K 0.2474(19) 0.5284(7) 1.0335(19) 0.059(8) Uiso 0.1 1 d . . P O 2
K10B K 0.7989(15) 0.4368(5) 1.2755(15) 0.071(7) Uiso 0.15 1 d . . P J 2
K4B K -0.216(3) 0.3244(10) 0.679(3) 0.102(12) Uiso 0.1 1 d . . P D 2

loop_
_atom_site_aniso_label
_atom_site_aniso_U_11
_atom_site_aniso_U_22
_atom_site_aniso_U_33
_atom_site_aniso_U_23
_atom_site_aniso_U_13
_atom_site_aniso_U_12
C1 0.013(3) 0.021(4) 0.015(3) 0.000(3) 0.001(3) -0.001(3)
C2 0.019(4) 0.031(5) 0.029(4) 0.009(3) 0.007(3) 0.000(3)
C3 0.027(4) 0.052(6) 0.023(4) 0.014(4) 0.002(3) -0.018(4)
C4 0.028(5) 0.055(6) 0.028(4) 0.002(4) 0.013(4) -0.019(4)
C5 0.027(4) 0.036(5) 0.017(4) -0.006(3) 0.006(3) -0.013(4)
C6 0.023(4) 0.024(4) 0.023(4) -0.009(3) -0.006(3) 0.006(3)
C7 0.049(6) 0.044(6) 0.062(6) -0.033(5) -0.031(5) 0.008(5)
C8 0.027(7) 0.046(8) 0.034(7) -0.016(6) -0.015(6) -0.011(6)
C9 0.027(4) 0.021(4) 0.042(5) -0.012(4) 0.001(4) -0.006(3)
C10 0.018(4) 0.019(4) 0.023(4) -0.014(3) 0.003(3) 0.001(3)
C11 0.017(4) 0.025(4) 0.016(3) -0.005(3) -0.004(3) 0.001(3)
C12 0.036(5) 0.025(5) 0.039(5) -0.010(4) -0.019(4) -0.002(4)
C13 0.033(5) 0.030(5) 0.043(5) -0.018(4) -0.015(4) -0.008(4)
C14 0.033(4) 0.019(4) 0.032(4) -0.012(3) -0.011(4) -0.004(3)
C15 0.021(4) 0.016(4) 0.017(3) -0.002(3) -0.008(3) -0.003(3)
C16 0.019(4) 0.013(4) 0.015(3) -0.002(3) -0.005(3) 0.001(3)
C17 0.015(3) 0.021(4) 0.018(3) -0.003(3) 0.003(3) 0.004(3)
C18 0.027(4) 0.019(4) 0.022(4) -0.006(3) 0.000(3) -0.003(3)
C19 0.024(4) 0.015(4) 0.016(3) -0.001(3) -0.001(3) 0.001(3)
C20 0.023(4) 0.010(4) 0.014(3) 0.000(3) -0.008(3) 0.000(3)
C21 0.017(4) 0.020(4) 0.023(4) -0.009(3) -0.003(3) 0.003(3)
C22 0.028(4) 0.022(4) 0.030(4) 0.001(3) -0.001(3) -0.006(3)
C23 0.031(4) 0.027(5) 0.025(4) 0.001(3) -0.005(3) -0.008(3)
C24 0.023(4) 0.029(4) 0.019(4) 0.005(3) -0.001(3) 0.002(3)
C25 0.014(3) 0.029(4) 0.011(3) -0.003(3) -0.001(3) -0.005(3)
C26 0.010(3) 0.025(4) 0.022(4) 0.005(3) 0.004(3) -0.003(3)
C27 0.023(4) 0.027(5) 0.029(4) 0.007(3) -0.012(3) 0.002(3)
C28 0.017(6) 0.041(7) 0.026(6) 0.002(5) -0.013(5) 0.007(5)
C29 0.041(6) 0.066(7) 0.051(6) -0.002(5) -0.034(5) 0.006(5)
C30 0.019(4) 0.049(6) 0.025(4) -0.004(4) -0.010(3) 0.003(4)
C31 0.011(4) 0.033(5) 0.055(5) 0.015(4) 0.011(4) 0.004(3)
C32 0.036(5) 0.014(5) 0.120(10) 0.025(5) 0.031(6) 0.011(4)
C34 0.030(5) 0.063(7) 0.087(8) 0.056(7) -0.020(5) -0.005(5)
C35 0.017(4) 0.056(6) 0.046(5) 0.036(5) -0.004(4) -0.002(4)
C37 0.021(4) 0.035(5) 0.016(3) -0.005(3) 0.008(3) 0.000(3)
C38 0.026(4) 0.026(4) 0.021(4) -0.006(3) 0.010(3) 0.001(3)
C39 0.028(4) 0.020(4) 0.025(4) -0.007(3) 0.007(3) 0.002(3)
C40 0.011(3) 0.022(4) 0.015(3) -0.004(3) -0.003(3) 0.000(3)
Cl5 0.0333(11) 0.0347(12) 0.0349(11) 0.0051(9) 0.0027(9) -0.0094(9)
Cl1 0.0229(9) 0.0187(10) 0.0261(9) -0.0052(7) -0.0016(7) -0.0001(7)
K3 0.0566(18) 0.0580(19) 0.0400(14) -0.0088(13) 0.0028(13) 0.0317(16)
K4 0.0296(15) 0.0397(18) 0.077(2) -0.0274(16) -0.0318(15) 0.0020(13)
Cl4 0.0412(18) 0.062(2) 0.077(2) -0.0392(19) -0.0144(17) 0.0106(16)
K10 0.0252(19) 0.019(2) 0.0215(17) -0.0056(15) -0.0066(14) -0.0018(15)
Cl2 0.0340(17) 0.048(2) 0.0247(15) -0.0004(14) 0.0106(13) 0.0091(15)
K7 0.0474(13) 0.0774(18) 0.0573(14) -0.0182(13) -0.0124(11) -0.0103(12)
Cl3 0.056(5) 0.197(13) 0.045(5) 0.031(8) -0.023(4) -0.015(9)
K9 0.062(3) 0.058(3) 0.053(2) -0.016(2) 0.014(2) 0.000(2)
N2 0.018(3) 0.014(3) 0.012(3) -0.001(2) -0.006(2) -0.001(2)
N3 0.018(3) 0.021(4) 0.024(3) -0.002(3) -0.007(3) -0.002(3)
N4 0.023(3) 0.015(3) 0.012(3) -0.001(2) -0.002(2) 0.002(2)
N5 0.016(3) 0.017(3) 0.012(3) 0.000(2) -0.001(2) -0.002(2)
N6 0.017(3) 0.020(3) 0.019(3) -0.002(3) -0.002(2) 0.004(3)
N7 0.014(3) 0.019(3) 0.015(3) -0.004(2) -0.001(2) 0.000(2)
N8 0.016(3) 0.019(3) 0.033(4) -0.007(3) -0.003(3) 0.000(3)
N9 0.025(3) 0.035(4) 0.016(3) -0.010(3) -0.008(3) 0.001(3)
N10 0.026(4) 0.039(4) 0.036(4) -0.019(3) 0.016(3) -0.005(3)
N11 0.019(3) 0.023(3) 0.013(3) 0.001(3) 0.002(2) -0.003(3)
N12 0.016(3) 0.016(3) 0.014(3) 0.006(2) 0.000(2) -0.005(2)
N13 0.021(3) 0.024(4) 0.016(3) -0.002(3) -0.002(2) -0.007(3)
N14 0.017(3) 0.021(3) 0.017(3) -0.007(2) 0.004(2) -0.005(3)
N15 0.022(3) 0.026(4) 0.018(3) -0.006(3) -0.001(3) -0.005(3)
N16 0.026(4) 0.042(5) 0.030(4) -0.012(3) -0.014(3) 0.006(3)
N17 0.013(3) 0.031(4) 0.015(3) -0.003(3) -0.004(2) -0.007(3)
N18 0.013(3) 0.023(3) 0.015(3) 0.001(3) -0.004(2) 0.002(2)
N19 0.025(4) 0.041(5) 0.044(4) 0.032(4) -0.014(3) -0.010(3)
N20 0.013(3) 0.024(4) 0.036(4) 0.017(3) 0.000(3) -0.001(3)
N21 0.025(4) 0.012(3) 0.041(4) 0.007(3) 0.013(3) 0.000(3)
N22 0.026(3) 0.011(3) 0.014(3) -0.008(2) -0.005(2) -0.001(2)
N24 0.013(3) 0.025(3) 0.012(3) -0.002(2) -0.001(2) -0.005(2)
N25 0.019(3) 0.017(3) 0.019(3) -0.002(2) 0.005(2) 0.001(2)
O1 0.013(2) 0.013(2) 0.014(2) -0.0006(19) 0.0018(18) -0.0035(19)
O2 0.029(3) 0.035(3) 0.037(3) -0.013(3) 0.018(2) -0.005(3)
O3 0.020(3) 0.019(3) 0.024(3) -0.006(2) -0.003(2) 0.001(2)
O4 0.026(3) 0.020(3) 0.016(2) -0.007(2) -0.007(2) 0.002(2)
O5 0.017(2) 0.025(3) 0.022(2) -0.009(2) 0.007(2) -0.005(2)
O6 0.022(3) 0.024(3) 0.021(3) -0.011(2) 0.005(2) -0.006(2)
O7 0.020(3) 0.016(3) 0.017(2) -0.002(2) 0.003(2) -0.001(2)
O8 0.016(2) 0.013(3) 0.020(2) 0.002(2) 0.0035(19) 0.0020(19)
O9 0.022(3) 0.020(3) 0.018(2) -0.001(2) -0.008(2) -0.003(2)
O10 0.015(2) 0.011(2) 0.014(2) -0.0046(19) -0.0065(19) -0.0039(19)
O11 0.019(2) 0.011(2) 0.013(2) 0.0011(19) 0.0047(19) 0.0007(19)
O12 0.026(3) 0.024(3) 0.023(3) -0.001(2) 0.010(2) -0.005(2)
O13 0.028(3) 0.036(3) 0.021(3) 0.014(2) -0.011(2) -0.004(2)
O14 0.018(3) 0.017(3) 0.031(3) 0.004(2) 0.001(2) -0.001(2)
O16 0.029(3) 0.037(3) 0.027(3) -0.009(3) -0.008(2) -0.003(3)
O17 0.015(2) 0.016(3) 0.011(2) -0.0012(19) -0.0008(18) -0.0008(19)
O18 0.024(3) 0.021(3) 0.014(2) -0.001(2) 0.003(2) 0.002(2)
O19 0.014(2) 0.020(3) 0.015(2) -0.005(2) -0.0001(19) -0.007(2)
O20 0.024(3) 0.036(3) 0.017(2) -0.006(2) 0.009(2) -0.009(2)
O21 0.019(2) 0.011(2) 0.013(2) -0.0026(19) -0.0052(19) 0.005(2)
O22 0.012(2) 0.019(3) 0.022(2) 0.003(2) -0.003(2) -0.003(2)
O23 0.010(2) 0.014(2) 0.018(2) 0.0020(19) 0.0024(18) -0.0026(18)
O24 0.012(2) 0.018(3) 0.014(2) -0.0033(19) 0.0040(18) 0.0013(19)
O25 0.013(2) 0.024(3) 0.019(2) -0.005(2) -0.002(2) 0.003(2)
O26 0.042(3) 0.027(3) 0.030(3) -0.003(2) -0.004(3) -0.003(3)
O27 0.050(4) 0.101(6) 0.047(4) -0.009(4) -0.011(3) -0.012(4)
O31 0.074(5) 0.069(5) 0.038(4) 0.011(3) 0.020(3) -0.019(4)
Cl2A 0.088(8) 0.057(7) 0.029(5) 0.019(5) -0.023(5) -0.042(6)
O35 0.070(5) 0.056(5) 0.134(8) -0.052(5) 0.008(5) 0.000(4)
O37 0.021(3) 0.031(3) 0.074(4) 0.012(3) 0.013(3) 0.000(3)
O38 0.041(3) 0.034(3) 0.029(3) 0.001(3) -0.014(3) 0.005(3)
O39 0.041(8) 0.151(17) 0.059(10) -0.060(11) 0.032(7) -0.032(10)
Zr1 0.0085(3) 0.0131(3) 0.0089(3) -0.0008(3) 0.0000(2) -0.0009(3)
Zr2 0.0134(3) 0.0133(3) 0.0107(3) 0.0012(3) -0.0017(2) 0.0002(3)
Zr3 0.0116(3) 0.0177(4) 0.0115(3) -0.0037(3) 0.0009(2) 0.0005(3)
Zr4 0.0145(3) 0.0221(4) 0.0117(3) -0.0045(3) -0.0002(3) -0.0058(3)
Zr5 0.0109(3) 0.0163(4) 0.0132(3) 0.0037(3) 0.0003(2) -0.0010(3)
O39B 0.018(5) 0.015(5) 0.017(5) 0.006(4) -0.002(4) 0.005(4)
C33A 0.057(10) 0.062(10) 0.034(7) 0.020(7) -0.016(7) 0.013(8)
N23 0.022(3) 0.026(4) 0.019(3) -0.002(3) 0.003(3) -0.004(3)
C36A 0.010(3) 0.034(5) 0.016(3) -0.005(3) 0.000(3) -0.005(3)
Cl2C 0.036(3) 0.210(10) 0.056(4) -0.063(6) -0.004(3) -0.006(5)
O36B 0.012(6) 0.015(6) 0.037(6) 0.000(4) -0.002(5) 0.006(5)
Cl3B 0.022(5) 0.015(5) 0.012(4) 0.009(4) 0.001(4) 0.007(4)
C43 0.039(6) 0.079(8) 0.045(7) 0.037(6) -0.012(6) -0.016(6)
O40 0.054(5) 0.058(5) 0.048(5) 0.023(4) 0.005(4) 0.014(4)
C41 0.061(7) 0.091(9) 0.058(7) -0.003(7) -0.003(6) -0.002(7)
O28 0.048(4) 0.033(4) 0.052(4) -0.002(3) 0.030(3) -0.014(3)
C42 0.049(6) 0.053(7) 0.063(7) 0.004(5) 0.003(5) -0.012(5)
O30 0.051(4) 0.034(4) 0.050(4) -0.001(3) 0.032(3) 0.005(3)
C8B 0.017(13) 0.038(17) 0.024(13) -0.014(12) -0.012(11) 0.005(12)

loop_
_atom_type_symbol
_atom_type_description
_atom_type_scat_dispersion_real
_atom_type_scat_dispersion_imag
_atom_type_scat_source
C C 0.0033 0.0016 'International Tables Vol C Tables 4.2.6.8 and 6.1.1.4'
H H 0.0000 0.0000 'International Tables Vol C Tables 4.2.6.8 and 6.1.1.4'
K K 0.2009 0.2494 'International Tables Vol C Tables 4.2.6.8 and 6.1.1.4'
N N 0.0061 0.0033 'International Tables Vol C Tables 4.2.6.8 and 6.1.1.4'
O O 0.0106 0.0060 'International Tables Vol C Tables 4.2.6.8 and 6.1.1.4'
Zr Zr -2.9673 0.5597 'International Tables Vol C Tables 4.2.6.8 and 6.1.1.4'
Cl Cl 0.1484 0.1585 'International Tables Vol C Tables 4.2.6.8 and 6.1.1.4'

loop_
_geom_angle_atom_site_label_1
_geom_angle_atom_site_label_2
_geom_angle_atom_site_label_3
_geom_angle
_geom_angle_site_symmetry_1
_geom_angle_site_symmetry_3
_geom_angle_publ_flag
N12 C1 N11 115.8(6) . . ?
N12 C1 C2 121.5(6) . . ?
N11 C1 C2 122.7(6) . . ?
C1 C2 C3 109.7(6) . . ?
C1 C2 H2A 109.7 . . ?
C3 C2 H2A 109.7 . . ?
C1 C2 H2B 109.7 . . ?
C3 C2 H2B 109.7 . . ?
H2A C2 H2B 108.2 . . ?
C4 C3 C2 110.0(6) . . ?
C4 C3 H3A 109.7 . . ?
C2 C3 H3A 109.7 . . ?
C4 C3 H3B 109.7 . . ?
C2 C3 H3B 109.7 . . ?
H3A C3 H3B 108.2 . . ?
C5 C4 C3 110.0(6) . . ?
C5 C4 H4A 109.7 . . ?
C3 C4 H4A 109.7 . . ?
C5 C4 H4B 109.7 . . ?
C3 C4 H4B 109.7 . . ?
H4A C4 H4B 108.2 . . ?
N10 C5 N11 114.5(7) . . ?
N10 C5 C4 122.1(7) . . ?
N11 C5 C4 123.3(7) . . ?
N9 C6 N7 114.2(6) . . ?
N9 C6 C7 122.2(7) . . ?
N7 C6 C7 123.7(7) . . ?
C8 C7 C6 109.9(8) . . ?
C8 C7 H7A 109.7 . . ?
C6 C7 H7A 109.7 . . ?
C8 C7 H7B 109.7 . . ?
C6 C7 H7B 109.7 . . ?
H7A C7 H7B 108.2 . . ?
C7 C8 C9 114.7(9) . . ?
C7 C8 H8A 108.6 . . ?
C9 C8 H8A 108.6 . . ?
C7 C8 H8B 108.6 . . ?
C9 C8 H8B 108.6 . . ?
H8A C8 H8B 107.6 . . ?
C10 C9 C8 109.1(7) . . ?
C10 C9 H9A 109.9 . . ?
C8 C9 H9A 109.9 . . ?
C10 C9 H9B 109.9 . . ?
C8 C9 H9B 109.9 . . ?
H9A C9 H9B 108.3 . . ?
N8 C10 N7 113.0(6) . . ?
N8 C10 C9 122.9(7) . . ?
N7 C10 C9 124.1(6) . . ?
N3 C11 N2 114.0(6) . . ?
N3 C11 C12 123.0(6) . . ?
N2 C11 C12 123.0(6) . . ?
C11 C12 C13 109.8(6) . . ?
C11 C12 H12A 109.7 . . ?
C13 C12 H12A 109.7 . . ?
C11 C12 H12B 109.7 . . ?
C13 C12 H12B 109.7 . . ?
H12A C12 H12B 108.2 . . ?
C12 C13 C14 111.2(7) . . ?
C12 C13 H13A 109.4 . . ?
C14 C13 H13A 109.4 . . ?
C12 C13 H13B 109.4 . . ?
C14 C13 H13B 109.4 . . ?
H13A C13 H13B 108.0 . . ?
C15 C14 C13 109.5(6) . . ?
C15 C14 H14A 109.8 . . ?
C13 C14 H14A 109.8 . . ?
C15 C14 H14B 109.8 . . ?
C13 C14 H14B 109.8 . . ?
H14A C14 H14B 108.2 . . ?
N22 C15 N2 115.2(6) . . ?
N22 C15 C14 121.0(6) . . ?
N2 C15 C14 123.8(6) . . ?
N6 C16 N5 114.6(6) . . ?
N6 C16 C17 122.6(6) . . ?
N5 C16 C17 122.8(6) . . ?
C16 C17 C18 107.9(6) . . ?
C16 C17 H17A 110.1 . . ?
C18 C17 H17A 110.1 . . ?
C16 C17 H17B 110.1 . . ?
C18 C17 H17B 110.1 . . ?
H17A C17 H17B 108.4 . . ?
C17 C18 C19 110.0(6) . . ?
C17 C18 K9 99.6(4) . 3_567 ?
C19 C18 K9 103.9(4) . 3_567 ?
C17 C18 H18A 109.7 . . ?
C19 C18 H18A 109.7 . . ?
K9 C18 H18A 123.3 3_567 . ?
C17 C18 H18B 109.7 . . ?
C19 C18 H18B 109.7 . . ?
K9 C18 H18B 15.3 3_567 . ?
H18A C18 H18B 108.2 . . ?
C20 C19 C18 109.5(6) . . ?
C20 C19 H19A 109.8 . . ?
C18 C19 H19A 109.8 . . ?
C20 C19 H19B 109.8 . . ?
C18 C19 H19B 109.8 . . ?
H19A C19 H19B 108.2 . . ?
N4 C20 N5 113.6(6) . . ?
N4 C20 C19 123.3(6) . . ?
N5 C20 C19 123.1(6) . . ?
N15 C21 N14 113.1(6) . . ?
N15 C21 C22 123.3(6) . . ?
N14 C21 C22 123.5(6) . . ?
C21 C22 C23 109.9(6) . . ?
C21 C22 H22A 109.7 . . ?
C23 C22 H22A 109.7 . . ?
C21 C22 H22B 109.7 . . ?
C23 C22 H22B 109.7 . . ?
H22A C22 H22B 108.2 . . ?
C22 C23 C24 110.8(6) . . ?
C22 C23 H23A 109.5 . . ?
C24 C23 H23A 109.5 . . ?
C22 C23 H23B 109.5 . . ?
C24 C23 H23B 109.5 . . ?
H23A C23 H23B 108.1 . . ?
C25 C24 C23 111.9(6) . . ?
C25 C24 H24A 109.2 . . ?
C23 C24 H24A 109.2 . . ?
C25 C24 H24B 109.2 . . ?
C23 C24 H24B 109.2 . . ?
H24A C24 H24B 107.9 . . ?
N13 C25 N14 114.7(6) . . ?
N13 C25 C24 122.2(6) . . ?
N14 C25 C24 123.1(6) . . ?
N18 C26 N17 116.2(6) . . ?
N18 C26 C27 121.1(6) . . ?
N17 C26 C27 122.7(6) . . ?
C26 C27 C28 109.0(7) . . ?
C26 C27 H27A 109.9 . . ?
C28 C27 H27A 109.9 . . ?
C26 C27 H27B 109.9 . . ?
C28 C27 H27B 109.9 . . ?
H27A C27 H27B 108.3 . . ?
C29 C28 C27 112.5(8) . . ?
C29 C28 H28A 109.1 . . ?
C27 C28 H28A 109.1 . . ?
C29 C28 H28B 109.1 . . ?
C27 C28 H28B 109.1 . . ?
H28A C28 H28B 107.8 . . ?
C28 C29 C30 112.0(7) . . ?
C28 C29 H29A 109.2 . . ?
C30 C29 H29A 109.2 . . ?
C28 C29 H29B 109.2 . . ?
C30 C29 H29B 109.2 . . ?
H29A C29 H29B 107.9 . . ?
N16 C30 N17 113.7(7) . . ?
N16 C30 C29 123.8(7) . . ?
N17 C30 C29 122.5(8) . . ?
N21 C31 N20 113.7(7) . . ?
N21 C31 C32 124.8(8) . . ?
N20 C31 C32 121.5(8) . . ?
C31 C32 C33A 108.9(8) . . ?
C31 C32 H32A 109.9 . . ?
C33A C32 H32A 109.9 . . ?
C31 C32 H32B 109.9 . . ?
C33A C32 H32B 109.9 . . ?
H32A C32 H32B 108.3 . . ?
C33A C34 C35 108.6(9) . . ?
C33A C34 H34A 110.0 . . ?
C35 C34 H34A 110.0 . . ?
C33A C34 H34B 110.0 . . ?
C35 C34 H34B 110.0 . . ?
H34A C34 H34B 108.4 . . ?
N19 C35 N20 116.1(7) . . ?
N19 C35 C34 120.3(8) . . ?
N20 C35 C34 123.6(9) . . ?
C36A C37 C38 109.6(6) . . ?
C36A C37 H37A 109.8 . . ?
C38 C37 H37A 109.8 . . ?
C36A C37 H37B 109.8 . . ?
C38 C37 H37B 109.8 . . ?
H37A C37 H37B 108.2 . . ?
C39 C38 C37 109.9(6) . . ?
C39 C38 H38A 109.7 . . ?
C37 C38 H38A 109.7 . . ?
C39 C38 H38B 109.7 . . ?
C37 C38 H38B 109.7 . . ?
H38A C38 H38B 108.2 . . ?
C40 C39 C38 110.4(6) . . ?
C40 C39 H39A 109.6 . . ?
C38 C39 H39A 109.6 . . ?
C40 C39 H39B 109.6 . . ?
C38 C39 H39B 109.6 . . ?
H39A C39 H39B 108.1 . . ?
N25 C40 N24 115.1(6) . . ?
N25 C40 C39 122.4(6) . . ?
N24 C40 C39 122.5(6) . . ?
O39B K3 O28 116.1(2) . 3_567 ?
O39B K3 N15 67.5(2) . . ?
O28 K3 N15 172.19(19) 3_567 . ?
O39B K3 K10 75.98(19) . 3_667 ?
O28 K3 K10 117.70(15) 3_567 3_667 ?
N15 K3 K10 69.51(12) . 3_667 ?
O22 K4 O27 91.13(17) . . ?
O22 K4 O38 129.78(16) . 1_455 ?
O27 K4 O38 136.78(19) . 1_455 ?
O22 K4 C33A 142.6(3) . 4_565 ?
O27 K4 C33A 66.6(3) . 4_565 ?
O38 K4 C33A 82.6(3) 1_455 4_565 ?
O22 K4 H41B 93.9(4) . 1_455 ?
O27 K4 H41B 137.6(11) . 1_455 ?
O38 K4 H41B 62.8(7) 1_455 1_455 ?
C33A K4 H41B 85.0(9) 4_565 1_455 ?
Cl4 K10 N3 130.91(16) . 1_656 ?
Cl4 K10 O36 61.9(2) . 3_667 ?
N3 K10 O36 112.6(3) 1_656 3_667 ?
Cl4 K10 Cl2C 142.87(19) . . ?
N3 K10 Cl2C 85.3(2) 1_656 . ?
O36 K10 Cl2C 117.1(3) 3_667 . ?
Cl4 K10 K3 68.47(10) . 3_667 ?
N3 K10 K3 144.23(15) 1_656 3_667 ?
O36 K10 K3 103.1(2) 3_667 3_667 ?
Cl2C K10 K3 76.50(15) . 3_667 ?
O31 K7 N8 72.32(17) . 4_566 ?
O31 K7 O26 72.47(15) . 4_566 ?
N8 K7 O26 70.40(15) 4_566 4_566 ?
O31 K7 O38 144.07(17) . 4_566 ?
N8 K7 O38 75.29(14) 4_566 4_566 ?
O26 K7 O38 82.42(15) 4_566 4_566 ?
O31 K7 O40B 85.3(4) . 1_556 ?
N8 K7 O40B 139.8(4) 4_566 1_556 ?
O26 K7 O40B 134.2(4) 4_566 1_556 ?
O38 K7 O40B 130.3(4) 4_566 1_556 ?
C43B K9 O20 91.2(10) 1_556 . ?
C43B K9 O37 87.9(9) 1_556 1_556 ?
O20 K9 O37 148.42(19) . 1_556 ?
C43B K9 O39B 141.2(9) 1_556 . ?
O20 K9 O39B 80.2(2) . . ?
O37 K9 O39B 118.5(2) 1_556 . ?
C43B K9 C18 110.3(10) 1_556 3_567 ?
O20 K9 C18 137.0(2) . 3_567 ?
O37 K9 C18 71.76(16) 1_556 3_567 ?
O39B K9 C18 59.5(2) . 3_567 ?
C43B K9 H40 22(3) 1_556 1_556 ?
O20 K9 H40 112(3) . 1_556 ?
O37 K9 H40 73.0(9) 1_556 1_556 ?
O39B K9 H40 136(3) . 1_556 ?
C18 K9 H40 90(4) 3_567 1_556 ?
C15 N2 C11 119.5(6) . . ?
C15 N2 Zr2 122.3(4) . . ?
C11 N2 Zr2 118.2(4) . . ?
C11 N3 O9 118.3(5) . . ?
C11 N3 K10 134.4(4) . 1_454 ?
O9 N3 K10 105.7(4) . 1_454 ?
C20 N4 O7 117.3(5) . . ?
C16 N5 C20 119.8(6) . . ?
C16 N5 Zr2 120.1(4) . . ?
C20 N5 Zr2 120.1(4) . . ?
C16 N6 O8 116.9(6) . . ?
C6 N7 C10 119.2(6) . . ?
C6 N7 Zr3 120.4(5) . . ?
C10 N7 Zr3 120.4(4) . . ?
C10 N8 O3 117.8(6) . . ?
C10 N8 K7 149.8(5) . 4_665 ?
O3 N8 K7 89.2(3) . 4_665 ?
C6 N9 O4 117.4(5) . . ?
C5 N10 O2 118.8(6) . . ?
C1 N11 C5 119.8(6) . . ?
C1 N11 Zr3 122.1(4) . . ?
C5 N11 Zr3 118.1(5) . . ?
C1 N12 O1 116.3(5) . . ?
C25 N13 O5 116.2(6) . . ?
C25 N14 C21 119.5(6) . . ?
C25 N14 Zr4 120.2(5) . . ?
C21 N14 Zr4 120.3(4) . . ?
C21 N15 O6 118.1(6) . . ?
C21 N15 K3 126.5(5) . . ?
O6 N15 K3 115.4(4) . . ?
C30 N16 O16 119.1(6) . . ?
C26 N17 C30 120.1(7) . . ?
C26 N17 Zr4 122.1(4) . . ?
C30 N17 Zr4 117.8(5) . . ?
C26 N18 O21 115.5(6) . . ?
C35 N19 O13 116.2(6) . . ?
C31 N20 C35 121.1(7) . . ?
C31 N20 Zr5 119.6(5) . . ?
C35 N20 Zr5 119.2(6) . . ?
C31 N21 O14 118.6(6) . . ?
C15 N22 O10 117.2(5) . . ?
C40 N24 C36A 119.3(6) . . ?
C40 N24 Zr5 122.3(4) . . ?
C36A N24 Zr5 118.5(5) . . ?
C40 N25 O11 116.7(5) . . ?
N12 O1 Zr1 128.6(3) . . ?
N12 O1 Zr3 119.6(3) . . ?
Zr1 O1 Zr3 111.68(18) . . ?
N10 O2 Zr3 119.7(4) . . ?
N8 O3 Zr3 120.6(4) . . ?
N9 O4 Zr3 119.5(4) . . ?
N13 O5 Zr4 120.7(4) . . ?
N15 O6 Zr4 120.3(4) . . ?
N4 O7 Zr2 120.3(4) . . ?
N6 O8 Zr2 119.6(4) . . ?
N3 O9 Zr2 120.6(4) . . ?
N22 O10 Zr1 130.0(3) . . ?
N22 O10 Zr2 118.8(3) . . ?
Zr1 O10 Zr2 111.11(17) . . ?
N25 O11 Zr1 128.4(3) . . ?
N25 O11 Zr5 119.5(3) . . ?
Zr1 O11 Zr5 112.08(18) . . ?
N23 O12 Zr5 120.5(4) . . ?
N19 O13 Zr5 120.3(4) . . ?
N21 O14 Zr5 119.2(4) . . ?
N16 O16 Zr4 120.4(4) . . ?
Zr2 O17 Zr1 120.2(2) . . ?
Zr4 O19 Zr1 120.1(2) . . ?
Zr4 O20 K9 131.8(2) . . ?
N18 O21 Zr1 127.3(3) . . ?
N18 O21 Zr4 120.2(3) . . ?
Zr1 O21 Zr4 112.42(18) . . ?
Zr5 O22 K4 126.72(19) . . ?
Zr5 O23 Zr1 120.2(2) . . ?
Zr3 O24 Zr1 121.2(2) . . ?
K4 O38 K7 112.14(17) 1_655 4_665 ?
K3B O39 K9A 118.9(8) . . ?
O24 Zr1 O17 129.14(16) . . ?
O24 Zr1 O23 74.03(16) . . ?
O17 Zr1 O23 130.04(16) . . ?
O24 Zr1 O19 131.00(16) . . ?
O17 Zr1 O19 73.56(16) . . ?
O23 Zr1 O19 128.86(16) . . ?
O24 Zr1 O21 81.95(16) . . ?
O17 Zr1 O21 137.74(16) . . ?
O23 Zr1 O21 81.01(16) . . ?
O19 Zr1 O21 64.19(16) . . ?
O24 Zr1 O11 138.19(16) . . ?
O17 Zr1 O11 79.91(16) . . ?
O23 Zr1 O11 64.27(16) . . ?
O19 Zr1 O11 81.32(16) . . ?
O21 Zr1 O11 94.09(16) . . ?
O24 Zr1 O1 63.90(16) . . ?
O17 Zr1 O1 82.53(16) . . ?
O23 Zr1 O1 137.82(16) . . ?
O19 Zr1 O1 80.90(16) . . ?
O21 Zr1 O1 89.92(16) . . ?
O11 Zr1 O1 157.89(16) . . ?
O24 Zr1 O10 79.97(16) . . ?
O17 Zr1 O10 64.48(15) . . ?
O23 Zr1 O10 81.66(16) . . ?
O19 Zr1 O10 138.04(16) . . ?
O21 Zr1 O10 157.77(16) . . ?
O11 Zr1 O10 90.84(16) . . ?
O1 Zr1 O10 93.62(16) . . ?
O17 Zr2 O7 82.66(17) . . ?
O17 Zr2 O9 160.46(17) . . ?
O7 Zr2 O9 79.97(17) . . ?
O17 Zr2 O8 92.42(16) . . ?
O7 Zr2 O8 137.03(17) . . ?
O9 Zr2 O8 94.20(17) . . ?
O17 Zr2 O18 87.25(16) . . ?
O7 Zr2 O18 71.05(17) . . ?
O9 Zr2 O18 95.46(17) . . ?
O8 Zr2 O18 151.66(17) . . ?
O17 Zr2 N5 85.10(17) . . ?
O7 Zr2 N5 68.58(18) . . ?
O9 Zr2 N5 80.29(18) . . ?
O8 Zr2 N5 68.47(18) . . ?
O18 Zr2 N5 139.53(19) . . ?
O17 Zr2 N2 130.59(18) . . ?
O7 Zr2 N2 135.13(18) . . ?
O9 Zr2 N2 68.85(18) . . ?
O8 Zr2 N2 78.36(18) . . ?
O18 Zr2 N2 80.44(18) . . ?
N5 Zr2 N2 132.4(2) . . ?
O17 Zr2 O10 64.20(15) . . ?
O7 Zr2 O10 135.44(16) . . ?
O9 Zr2 O10 135.30(16) . . ?
O8 Zr2 O10 76.31(16) . . ?
O18 Zr2 O10 78.10(16) . . ?
N5 Zr2 O10 131.80(17) . . ?
N2 Zr2 O10 66.46(16) . . ?
O24 Zr3 O2 161.64(19) . . ?
O24 Zr3 O3 84.45(17) . . ?
O2 Zr3 O3 80.9(2) . . ?
O24 Zr3 O4 89.81(17) . . ?
O2 Zr3 O4 93.1(2) . . ?
O3 Zr3 O4 136.24(17) . . ?
O24 Zr3 O25 90.50(16) . . ?
O2 Zr3 O25 94.78(19) . . ?
O3 Zr3 O25 69.88(17) . . ?
O4 Zr3 O25 153.72(17) . . ?
O24 Zr3 N7 85.85(18) . . ?
O2 Zr3 N7 78.5(2) . . ?
O3 Zr3 N7 68.11(18) . . ?
O4 Zr3 N7 68.22(18) . . ?
O25 Zr3 N7 137.99(19) . . ?
O24 Zr3 N11 129.40(19) . . ?
O2 Zr3 N11 68.9(2) . . ?
O3 Zr3 N11 135.20(19) . . ?
O4 Zr3 N11 79.36(19) . . ?
O25 Zr3 N11 80.21(18) . . ?
N7 Zr3 N11 132.1(2) . . ?
O24 Zr3 O1 63.23(16) . . ?
O2 Zr3 O1 135.09(18) . . ?
O3 Zr3 O1 134.18(16) . . ?
O4 Zr3 O1 78.34(16) . . ?
O25 Zr3 O1 78.38(16) . . ?
N7 Zr3 O1 134.30(17) . . ?
N11 Zr3 O1 66.18(18) . . ?
O16 Zr4 O19 161.31(19) . . ?
O16 Zr4 O6 78.80(19) . . ?
O19 Zr4 O6 83.06(17) . . ?
O16 Zr4 O5 96.79(19) . . ?
O19 Zr4 O5 93.11(17) . . ?
O6 Zr4 O5 135.99(18) . . ?
O16 Zr4 O20 89.83(19) . . ?
O19 Zr4 O20 88.13(17) . . ?
O6 Zr4 O20 69.89(18) . . ?
O5 Zr4 O20 154.06(18) . . ?
O16 Zr4 N14 82.2(2) . . ?
O19 Zr4 N14 86.96(18) . . ?
O6 Zr4 N14 68.14(19) . . ?
O5 Zr4 N14 67.88(19) . . ?
O20 Zr4 N14 138.03(19) . . ?
O16 Zr4 N17 68.7(2) . . ?
O19 Zr4 N17 129.15(18) . . ?
O6 Zr4 N17 136.20(19) . . ?
O5 Zr4 N17 78.01(19) . . ?
O20 Zr4 N17 81.17(19) . . ?
N14 Zr4 N17 131.7(2) . . ?
O16 Zr4 O21 134.33(18) . . ?
O19 Zr4 O21 63.28(16) . . ?
O6 Zr4 O21 134.57(17) . . ?
O5 Zr4 O21 78.54(16) . . ?
O20 Zr4 O21 78.93(17) . . ?
N14 Zr4 O21 133.62(17) . . ?
N17 Zr4 O21 65.89(17) . . ?
O12 Zr5 O23 161.30(18) . . ?
O12 Zr5 O14 80.02(18) . . ?
O23 Zr5 O14 83.41(17) . . ?
O12 Zr5 O13 94.97(19) . . ?
O23 Zr5 O13 91.08(18) . . ?
O14 Zr5 O13 136.48(18) . . ?
O12 Zr5 O22 94.29(18) . . ?
O23 Zr5 O22 88.21(16) . . ?
O14 Zr5 O22 70.34(17) . . ?
O13 Zr5 O22 152.88(18) . . ?
O12 Zr5 N20 79.3(2) . . ?
O23 Zr5 N20 86.71(19) . . ?
O14 Zr5 N20 68.7(2) . . ?
O13 Zr5 N20 67.9(2) . . ?
O22 Zr5 N20 139.0(2) . . ?
O12 Zr5 N24 68.84(19) . . ?
O23 Zr5 N24 129.81(18) . . ?
O14 Zr5 N24 135.83(18) . . ?
O13 Zr5 N24 78.40(19) . . ?
O22 Zr5 N24 81.31(18) . . ?
N20 Zr5 N24 130.8(2) . . ?
O12 Zr5 O11 135.21(17) . . ?
O23 Zr5 O11 63.43(16) . . ?
O14 Zr5 O11 134.79(17) . . ?
O13 Zr5 O11 77.11(17) . . ?
O22 Zr5 O11 78.36(16) . . ?
N20 Zr5 O11 133.28(18) . . ?
N24 Zr5 O11 66.38(17) . . ?
C43B O40B K7 136(3) . 1_554 ?
O40B C43B K9 148(3) . 1_554 ?
K3 O39B K9 106.4(3) . . ?
C34 C33A C32 116.7(11) . . ?
C34 C33A K4 84.5(6) . 4_666 ?
C32 C33A K4 121.7(8) . 4_666 ?
C34 C33A H33A 108.1 . . ?
C32 C33A H33A 108.1 . . ?
K4 C33A H33A 23.6 4_666 . ?
C34 C33A H33B 108.1 . . ?
C32 C33A H33B 108.1 . . ?
K4 C33A H33B 115.5 4_666 . ?
H33A C33A H33B 107.3 . . ?
C36A N23 O12 118.2(6) . . ?
N23 C36A N24 113.8(6) . . ?
N23 C36A C37 121.9(6) . . ?
N24 C36A C37 124.2(7) . . ?
O40 K9A O39 110.9(7) 1_556 . ?
O40 K9A Cl3B 71.0(5) 1_556 . ?
O39 K9A Cl3B 106.3(7) . . ?
O40 K9A K3B 136.9(7) 1_556 . ?
O39 K9A K3B 29.3(5) . . ?
Cl3B K9A K3B 122.3(7) . . ?
O40 C43 H43A 109.5 . . ?
O40 C43 H43B 109.5 . . ?
H43A C43 H43B 109.5 . . ?
O40 C43 H43C 109.5 . . ?
H43A C43 H43C 109.5 . . ?
H43B C43 H43C 109.5 . . ?
C43 O40 H40 109.5 . . ?
K9A O40 H40 16.2 1_554 . ?
O30 C41 H41A 109.5 . . ?
K4B C41 H41A 111.1 1_655 . ?
O30 C41 H41B 109.5 . . ?
K4B C41 H41B 43.1 1_655 . ?
H41A C41 H41B 109.5 . . ?
O30 C41 H41C 109.5 . . ?
K4B C41 H41C 68.6 1_655 . ?
H41A C41 H41C 109.5 . . ?
H41B C41 H41C 109.5 . . ?
C42 O28 K3 111.9(5) . 3_567 ?
O28 C42 H42A 109.5 . . ?
O28 C42 H42B 109.5 . . ?
H42A C42 H42B 109.5 . . ?
O28 C42 H42C 109.5 . . ?
H42A C42 H42C 109.5 . . ?
H42B C42 H42C 109.5 . . ?
C41 O30 H30 109.5 . . ?
O39 K3B K9A 31.7(5) . . ?
K10B K3B K9A 142.8(7) 3_667 . ?
C41 K4B O22 102.7(12) 1_455 . ?
O22 K4B C33B 152.9(15) . 4_565 ?
O22 K4B H41B 116.5(16) . 1_455 ?

loop_
_geom_bond_atom_site_label_1
_geom_bond_atom_site_label_2
_geom_bond_distance
_geom_bond_site_symmetry_2
_geom_bond_publ_flag
C1 N12 1.304(8) . ?
C1 N11 1.339(9) . ?
C1 C2 1.507(10) . ?
C2 C3 1.531(10) . ?
C2 H2A 0.9900 . ?
C2 H2B 0.9900 . ?
C3 C4 1.513(12) . ?
C3 H3A 0.9900 . ?
C3 H3B 0.9900 . ?
C4 C5 1.494(10) . ?
C4 H4A 0.9900 . ?
C4 H4B 0.9900 . ?
C5 N10 1.276(10) . ?
C5 N11 1.365(9) . ?
C6 N9 1.305(9) . ?
C6 N7 1.345(8) . ?
C6 C7 1.503(10) . ?
C7 C8 1.414(15) . ?
C7 H7A 0.9900 . ?
C7 H7B 0.9900 . ?
C8 C9 1.565(13) . ?
C8 H8A 0.9900 . ?
C8 H8B 0.9900 . ?
C9 C10 1.497(9) . ?
C9 H9A 0.9900 . ?
C9 H9B 0.9900 . ?
C10 N8 1.302(9) . ?
C10 N7 1.348(9) . ?
C11 N3 1.303(9) . ?
C11 N2 1.374(8) . ?
C11 C12 1.491(9) . ?
C12 C13 1.514(11) . ?
C12 H12A 0.9900 . ?
C12 H12B 0.9900 . ?
C13 C14 1.523(10) . ?
C13 H13A 0.9900 . ?
C13 H13B 0.9900 . ?
C14 C15 1.494(9) . ?
C14 H14A 0.9900 . ?
C14 H14B 0.9900 . ?
C15 N22 1.299(8) . ?
C15 N2 1.335(8) . ?
C16 N6 1.296(8) . ?
C16 N5 1.352(8) . ?
C16 C17 1.492(9) . ?
C17 C18 1.520(9) . ?
C17 H17A 0.9900 . ?
C17 H17B 0.9900 . ?
C18 C19 1.530(9) . ?
C18 K9 3.495(8) 3_567 ?
C18 H18A 0.9900 . ?
C18 H18B 0.9900 . ?
C19 C20 1.505(9) . ?
C19 H19A 0.9900 . ?
C19 H19B 0.9900 . ?
C20 N4 1.304(8) . ?
C20 N5 1.354(8) . ?
C21 N15 1.297(9) . ?
C21 N14 1.362(8) . ?
C21 C22 1.491(10) . ?
C22 C23 1.512(10) . ?
C22 H22A 0.9900 . ?
C22 H22B 0.9900 . ?
C23 C24 1.526(10) . ?
C23 H23A 0.9900 . ?
C23 H23B 0.9900 . ?
C24 C25 1.488(10) . ?
C24 H24A 0.9900 . ?
C24 H24B 0.9900 . ?
C25 N13 1.297(9) . ?
C25 N14 1.347(8) . ?
C26 N18 1.300(8) . ?
C26 N17 1.346(9) . ?
C26 C27 1.500(10) . ?
C27 C28 1.539(11) . ?
C27 H27A 0.9900 . ?
C27 H27B 0.9900 . ?
C28 C29 1.449(14) . ?
C28 H28A 0.9900 . ?
C28 H28B 0.9900 . ?
C29 C30 1.475(12) . ?
C29 H29A 0.9900 . ?
C29 H29B 0.9900 . ?
C30 N16 1.286(10) . ?
C30 N17 1.363(8) . ?
C31 N21 1.293(10) . ?
C31 N20 1.344(10) . ?
C31 C32 1.524(11) . ?
C32 C33A 1.529(13) . ?
C32 H32A 0.9900 . ?
C32 H32B 0.9900 . ?
C34 C33A 1.417(13) . ?
C34 C35 1.500(11) . ?
C34 H34A 0.9900 . ?
C34 H34B 0.9900 . ?
C35 N19 1.275(11) . ?
C35 N20 1.350(10) . ?
C37 C36A 1.481(10) . ?
C37 C38 1.533(10) . ?
C37 H37A 0.9900 . ?
C37 H37B 0.9900 . ?
C38 C39 1.508(9) . ?
C38 H38A 0.9900 . ?
C38 H38B 0.9900 . ?
C39 C40 1.491(9) . ?
C39 H39A 0.9900 . ?
C39 H39B 0.9900 . ?
C40 N25 1.306(8) . ?
C40 N24 1.351(8) . ?
K3 O39B 2.926(10) . ?
K3 O28 2.969(6) 3_567 ?
K3 N15 3.111(6) . ?
K3 K10 4.605(4) 3_667 ?
K4 O22 3.013(5) . ?
K4 O27 3.088(8) . ?
K4 O38 3.166(6) 1_455 ?
K4 C33A 3.443(12) 4_565 ?
K4 H41B 3.06(4) 1_455 ?
Cl4 K10 2.945(6) . ?
K10 N3 3.208(7) 1_656 ?
K10 O36 3.259(14) 3_667 ?
K10 Cl2C 3.519(10) . ?
K7 O31 3.160(8) . ?
K7 N8 3.168(6) 4_566 ?
K7 O26 3.197(6) 4_566 ?
K7 O38 3.328(6) 4_566 ?
K7 O40B 3.33(3) 1_556 ?
K9 C43B 2.94(3) 1_556 ?
K9 O20 3.103(6) . ?
K9 O37 3.336(8) 1_556 ?
K9 O39B 3.395(10) . ?
K9 H40 2.41(5) 1_556 ?
N2 Zr2 2.278(5) . ?
N3 O9 1.368(7) . ?
N4 O7 1.371(7) . ?
N5 Zr2 2.236(5) . ?
N6 O8 1.385(7) . ?
N7 Zr3 2.247(5) . ?
N8 O3 1.366(7) . ?
N9 O4 1.376(7) . ?
N10 O2 1.385(8) . ?
N11 Zr3 2.278(6) . ?
N12 O1 1.376(7) . ?
N13 O5 1.385(7) . ?
N14 Zr4 2.251(6) . ?
N15 O6 1.371(7) . ?
N16 O16 1.363(8) . ?
N17 Zr4 2.284(6) . ?
N18 O21 1.387(7) . ?
N19 O13 1.379(8) . ?
N20 Zr5 2.250(6) . ?
N21 O14 1.372(7) . ?
N22 O10 1.386(6) . ?
N24 C36A 1.355(8) . ?
N24 Zr5 2.279(6) . ?
N25 O11 1.386(7) . ?
O1 Zr1 2.231(4) . ?
O1 Zr3 2.294(4) . ?
O2 Zr3 2.154(5) . ?
O3 Zr3 2.156(5) . ?
O4 Zr3 2.192(4) . ?
O5 Zr4 2.175(4) . ?
O6 Zr4 2.173(5) . ?
O7 Zr2 2.159(5) . ?
O8 Zr2 2.184(4) . ?
O9 Zr2 2.161(4) . ?
O10 Zr1 2.251(4) . ?
O10 Zr2 2.286(4) . ?
O11 Zr1 2.225(4) . ?
O11 Zr5 2.292(4) . ?
O12 N23 1.376(7) . ?
O12 Zr5 2.140(5) . ?
O13 Zr5 2.188(5) . ?
O14 Zr5 2.163(5) . ?
O16 Zr4 2.138(5) . ?
O17 Zr2 2.147(4) . ?
O17 Zr1 2.169(4) . ?
O18 Zr2 2.217(5) . ?
O19 Zr4 2.148(4) . ?
O19 Zr1 2.182(4) . ?
O20 Zr4 2.237(5) . ?
O21 Zr1 2.215(4) . ?
O21 Zr4 2.299(4) . ?
O22 Zr5 2.218(4) . ?
O22 K4B 3.02(4) . ?
O23 Zr5 2.151(4) . ?
O23 Zr1 2.170(4) . ?
O24 Zr3 2.136(4) . ?
O24 Zr1 2.163(4) . ?
O25 Zr3 2.215(4) . ?
Cl2A K10B 2.83(2) . ?
O39 K3B 2.82(3) . ?
O39 K9A 3.02(3) . ?
O40B C43B 1.419(19) . ?
C33A H33A 0.9900 . ?
C33A H33B 0.9900 . ?
N23 C36A 1.302(9) . ?
C33B K4B 3.42(5) 4_666 ?
K9A O40 2.99(2) 1_556 ?
K9A Cl3B 3.22(2) . ?
K9A K3B 5.03(4) . ?
K9A H40 2.19(4) 1_556 ?
C43 O40 1.345(13) . ?
C43 H43A 0.9800 . ?
C43 H43B 0.9800 . ?
C43 H43C 0.9800 . ?
O40 H40 0.8400 . ?
C41 O30 1.446(12) . ?
C41 K4B 2.79(4) 1_655 ?
C41 H41A 0.9800 . ?
C41 H41B 0.9800 . ?
C41 H41C 0.9800 . ?
O28 C42 1.432(10) . ?
C42 H42A 0.9800 . ?
C42 H42B 0.9800 . ?
C42 H42C 0.9800 . ?
O30 H30 0.8400 . ?
K3B K10B 4.78(4) 3_667 ?
